data_4134688
loop_
_publ_author_name
'Wong, Yip-Sang'
'Tang, Man-Chung'
'Ng, Maggie'
'Yam, Vivian Wing-Wah'

_publ_section_title
;
 Toward the Design of Phosphorescent Emitters of Cyclometalated
 Earth-Abundant Nickel(II) and Their Supramolecular Study.
;
_journal_issue 16
_journal_name_full 'Journal of the American Chemical Society'
_journal_page_first 7638
_journal_page_last 7646
_journal_paper_doi 10.1021/jacs.0c02172
_journal_volume 142
_journal_year 2020
_chemical_formula_moiety 'C24 H16 N2 Ni O'
_chemical_formula_sum 'C24 H16 N2 Ni O'
_chemical_formula_weight 407.10
_space_group_crystal_system monoclinic
_space_group_IT_number 14
_space_group_name_Hall '-P 2yn'
_space_group_name_H-M_alt 'P 1 21/n 1'
_atom_sites_solution_hydrogens geom
_atom_sites_solution_primary dual
_audit_creation_date 2020-02-13
_audit_creation_method
;
Olex2 1.3
(compiled Nov 21 2019 18:26:39 for OlexSys, GUI svn.r6003)
;
_cell_angle_alpha 90
_cell_angle_beta 97.472(3)
_cell_angle_gamma 90
_cell_formula_units_Z 8
_cell_length_a 9.4673(8)
_cell_length_b 11.3216(9)
_cell_length_c 32.085(3)
_cell_measurement_reflns_used 9797
_cell_measurement_temperature 100.04
_cell_measurement_theta_max 27.55
_cell_measurement_theta_min 2.21
_cell_volume 3409.8(5)
_computing_cell_refinement 'SAINT V8.38A (?, 2016)'
_computing_data_reduction 'SAINT V8.38A (?, 2016)'
_computing_molecular_graphics 'Olex2 1.3 (Dolomanov et al., 2009)'
_computing_publication_material 'Olex2 1.3 (Dolomanov et al., 2009)'
_computing_structure_refinement 'SHELXL 2018/3 (Sheldrick, 2015)'
_computing_structure_solution 'ShelXT (Sheldrick, 2015)'
_diffrn_ambient_temperature 100.04
_diffrn_detector 'Bruker PHOTO 100 area detector'
_diffrn_detector_area_resol_mean 7.9
_diffrn_detector_type 'CMOS area detector'
_diffrn_measured_fraction_theta_full 0.993
_diffrn_measured_fraction_theta_max 0.984
_diffrn_measurement_device 'three-circle diffractometer'
_diffrn_measurement_device_type 'Bruker CMOS area detector'
_diffrn_measurement_method '\w and \f scans'
_diffrn_radiation_monochromator 'mirror optics'
_diffrn_radiation_probe x-ray
_diffrn_radiation_type MoK\a
_diffrn_radiation_wavelength 0.71073
_diffrn_reflns_av_R_equivalents 0.0426
_diffrn_reflns_av_unetI/netI 0.0414
_diffrn_reflns_Laue_measured_fraction_full 0.993
_diffrn_reflns_Laue_measured_fraction_max 0.984
_diffrn_reflns_limit_h_max 11
_diffrn_reflns_limit_h_min -12
_diffrn_reflns_limit_k_max 14
_diffrn_reflns_limit_k_min -14
_diffrn_reflns_limit_l_max 41
_diffrn_reflns_limit_l_min -41
_diffrn_reflns_number 31178
_diffrn_reflns_point_group_measured_fraction_full 0.993
_diffrn_reflns_point_group_measured_fraction_max 0.984
_diffrn_reflns_theta_full 25.242
_diffrn_reflns_theta_max 27.598
_diffrn_reflns_theta_min 2.561
_diffrn_source 'microfocus sealed X-ray tube'
_diffrn_source_current 1.0
_diffrn_source_power 0.05
_diffrn_source_type 'Incoatec I\ms'
_diffrn_source_voltage 50.0
_diffrn_standards_number 0
_exptl_absorpt_coefficient_mu 1.156
_exptl_absorpt_correction_T_max 0.7456
_exptl_absorpt_correction_T_min 0.5748
_exptl_absorpt_correction_type multi-scan
_exptl_absorpt_process_details
'SADABS-2016/2 (Bruker,2016/2) was used for absorption correction. wR2(int) was 0.0726 before and 0.0536 after correction. The Ratio of minimum to maximum transmission is 0.7709. The \l/2 correction factor is Not present.'
_exptl_crystal_colour red
_exptl_crystal_colour_primary red
_exptl_crystal_density_diffrn 1.586
_exptl_crystal_description block
_exptl_crystal_F_000 1680
_exptl_crystal_size_max 0.21
_exptl_crystal_size_mid 0.19
_exptl_crystal_size_min 0.17
_refine_diff_density_max 0.703
_refine_diff_density_min -0.828
_refine_diff_density_rms 0.092
_refine_ls_extinction_method none
_refine_ls_goodness_of_fit_ref 1.167
_refine_ls_hydrogen_treatment constr
_refine_ls_matrix_type full
_refine_ls_number_parameters 505
_refine_ls_number_reflns 7794
_refine_ls_number_restraints 0
_refine_ls_restrained_S_all 1.167
_refine_ls_R_factor_all 0.0570
_refine_ls_R_factor_gt 0.0481
_refine_ls_shift/su_max 0.001
_refine_ls_shift/su_mean 0.000
_refine_ls_structure_factor_coef Fsqd
_refine_ls_weighting_details 'w=1/[\s^2^(Fo^2^)+(0.0457P)^2^+5.9798P] where P=(Fo^2^+2Fc^2^)/3'
_refine_ls_weighting_scheme calc
_refine_ls_wR_factor_gt 0.1165
_refine_ls_wR_factor_ref 0.1204
_reflns_Friedel_coverage 0.000
_reflns_number_gt 6849
_reflns_number_total 7794
_reflns_threshold_expression 'I > 2\s(I)'
_cod_data_source_file ja0c02172_si_003.cif
_cod_data_source_block z1
_cod_depositor_comments 'Adding full bibliography for 4134688--4134689.cif.'
_cod_database_code 4134688
_shelx_shelxl_version_number 2018/3
_shelx_space_group_comment
;
The symmetry employed for this shelxl refinement is uniquely defined
by the following loop, which should always be used as a source of
symmetry information in preference to the above space-group names.
They are only intended as comments.
;
_shelx_estimated_absorpt_t_max 0.828
_shelx_estimated_absorpt_t_min 0.793
_olex2_refinement_description
;
1. Fixed Uiso
 At 1.2 times of:
  All C(H) groups, All C(H,H) groups
2.a Secondary CH2 refined with riding coordinates:
 C14(H14A,H14B), C37(HG,HH), C15(H15A,H15B), C36(HK,HL)
2.b Aromatic/amide H refined with riding coordinates:
 C41(H), C25(HA), C40(HB), C22(H22), C1(H1), C7(H7), C4(H4), C23(H23),
 C17(H17), C16(H16), C31(HC), C26(HD), C8(H8), C32(HE), C44(HF), C28(HI),
 C3(H3), C27(HJ), C2(H2), C20(H20), C21(H21), C45(HM), C46(HN), C47(HO)
;
_olex2_submission_special_instructions 'No special instructions were received'

loop_
_space_group_symop_operation_xyz
'x, y, z'
'-x+1/2, y+1/2, -z+1/2'
'-x, -y, -z'
'x-1/2, -y-1/2, z-1/2'

loop_
_atom_site_label
_atom_site_type_symbol
_atom_site_fract_x
_atom_site_fract_y
_atom_site_fract_z
_atom_site_U_iso_or_equiv
_atom_site_adp_type
_atom_site_occupancy
_atom_site_site_symmetry_order
_atom_site_calc_flag
_atom_site_refinement_flags_posn
_atom_site_refinement_flags_adp
_atom_site_refinement_flags_occupancy
_atom_site_disorder_assembly
_atom_site_disorder_group
Ni1 Ni 0.81549(4) 0.77184(3) 0.67427(2) 0.01286(10) Uani 1 1 d . . . . .
Ni2 Ni 0.69482(4) 0.52562(3) 0.59269(2) 0.01438(10) Uani 1 1 d . . . . .
O1 O 0.9915(2) 0.75558(17) 0.70634(6) 0.0158(4) Uani 1 1 d . . . . .
O2 O 0.8476(2) 0.62479(19) 0.58721(6) 0.0189(4) Uani 1 1 d . . . . .
N4 N 0.5626(2) 0.6046(2) 0.55248(7) 0.0148(5) Uani 1 1 d . . . . .
N2 N 0.7235(2) 0.6504(2) 0.70142(7) 0.0155(5) Uani 1 1 d . . . . .
N3 N 0.7892(3) 0.4195(2) 0.63448(7) 0.0162(5) Uani 1 1 d . . . . .
N1 N 0.8617(3) 0.9033(2) 0.64079(7) 0.0156(5) Uani 1 1 d . . . . .
C34 C 0.4188(3) 0.4551(3) 0.57515(8) 0.0166(6) Uani 1 1 d . . . . .
C13 C 0.4890(3) 0.5592(3) 0.70033(9) 0.0174(6) Uani 1 1 d . . . . .
C35 C 0.5481(3) 0.4279(3) 0.59831(8) 0.0160(5) Uani 1 1 d . . . . .
C12 C 0.5810(3) 0.6403(3) 0.68668(8) 0.0150(5) Uani 1 1 d . . . . .
C18 C 0.7816(3) 0.5761(2) 0.73190(8) 0.0152(5) Uani 1 1 d . . . . .
C39 C 0.4277(3) 0.5559(3) 0.54865(9) 0.0160(6) Uani 1 1 d . . . . .
C30 C 0.5617(3) 0.3328(3) 0.62593(9) 0.0175(6) Uani 1 1 d . . . . .
C42 C 0.5860(3) 0.6978(3) 0.52770(9) 0.0161(6) Uani 1 1 d . . . . .
C29 C 0.7082(3) 0.3291(3) 0.64750(9) 0.0177(6) Uani 1 1 d . . . . .
C6 C 0.6183(3) 0.8875(3) 0.61580(8) 0.0157(5) Uani 1 1 d . . . . .
C10 C 0.5333(3) 0.7243(3) 0.65417(8) 0.0168(6) Uani 1 1 d . . . . .
C41 C 0.4693(3) 0.7433(3) 0.50026(10) 0.0227(6) Uani 1 1 d . . . . .
H H 0.483137 0.811142 0.483835 0.027 Uiso 1 1 calc R U . . .
C11 C 0.6429(3) 0.7958(3) 0.64455(8) 0.0151(5) Uani 1 1 d . . . . .
C24 C 1.0259(3) 0.6763(2) 0.73583(8) 0.0149(5) Uani 1 1 d . . . . .
C33 C 0.2956(3) 0.3918(3) 0.57851(9) 0.0198(6) Uani 1 1 d . . . . .
C25 C 0.9255(3) 0.4298(3) 0.65165(9) 0.0186(6) Uani 1 1 d . . . . .
HA H 0.980838 0.492969 0.642925 0.022 Uiso 1 1 calc R U . . .
C40 C 0.3364(3) 0.6921(3) 0.49672(10) 0.0213(6) Uani 1 1 d . . . . .
HB H 0.260786 0.723151 0.477467 0.026 Uiso 1 1 calc R U . . .
C22 C 1.2219(3) 0.5989(3) 0.78587(9) 0.0219(6) Uani 1 1 d . . . . .
H22 H 1.318080 0.603865 0.798639 0.026 Uiso 1 1 calc R U . . .
C1 C 0.9923(3) 0.9495(3) 0.64235(9) 0.0164(6) Uani 1 1 d . . . . .
H1 H 1.067682 0.915201 0.660855 0.020 Uiso 1 1 calc R U . . .
C48 C 0.8498(3) 0.7062(2) 0.55826(9) 0.0159(5) Uani 1 1 d . . . . .
C7 C 0.4786(3) 0.9043(3) 0.59618(9) 0.0194(6) Uani 1 1 d . . . . .
H7 H 0.458301 0.965612 0.576077 0.023 Uiso 1 1 calc R U . . .
C38 C 0.3130(3) 0.5944(3) 0.52152(9) 0.0173(6) Uani 1 1 d . . . . .
C9 C 0.3933(3) 0.7400(3) 0.63637(9) 0.0164(6) Uani 1 1 d . . . . .
C4 C 0.7759(3) 1.0490(3) 0.58904(9) 0.0195(6) Uani 1 1 d . . . . .
H4 H 0.699622 1.082595 0.570660 0.023 Uiso 1 1 calc R U . . .
C23 C 1.1680(3) 0.6818(3) 0.75665(9) 0.0192(6) Uani 1 1 d . . . . .
H23 H 1.227628 0.744839 0.750172 0.023 Uiso 1 1 calc R U . . .
C17 C 0.6911(3) 0.4919(3) 0.74753(9) 0.0190(6) Uani 1 1 d . . . . .
H17 H 0.729876 0.439822 0.769256 0.023 Uiso 1 1 calc R U . . .
C16 C 0.5484(3) 0.4832(3) 0.73225(9) 0.0192(6) Uani 1 1 d . . . . .
H16 H 0.490541 0.425622 0.743384 0.023 Uiso 1 1 calc R U . . .
C31 C 0.4396(3) 0.2636(3) 0.62952(9) 0.0215(6) Uani 1 1 d . . . . .
HC H 0.445759 0.196589 0.647494 0.026 Uiso 1 1 calc R U . . .
C5 C 0.7518(3) 0.9515(3) 0.61363(8) 0.0164(6) Uani 1 1 d . . . . .
C26 C 0.9885(3) 0.3515(3) 0.68172(9) 0.0223(6) Uani 1 1 d . . . . .
HD H 1.085797 0.360091 0.692973 0.027 Uiso 1 1 calc R U . . .
C14 C 0.3389(3) 0.5526(3) 0.67726(9) 0.0190(6) Uani 1 1 d . . . . .
H14A H 0.273669 0.531443 0.697826 0.023 Uiso 1 1 calc R U . . .
H14B H 0.335290 0.487633 0.656506 0.023 Uiso 1 1 calc R U . . .
C8 C 0.3683(3) 0.8303(3) 0.60628(9) 0.0190(6) Uani 1 1 d . . . . .
H8 H 0.274501 0.841690 0.592350 0.023 Uiso 1 1 calc R U . . .
C32 C 0.3095(3) 0.2949(3) 0.60623(10) 0.0225(6) Uani 1 1 d . . . . .
HE H 0.227508 0.249032 0.609271 0.027 Uiso 1 1 calc R U . . .
C44 C 0.7581(3) 0.8294(3) 0.49844(9) 0.0194(6) Uani 1 1 d . . . . .
HF H 0.680372 0.855931 0.478957 0.023 Uiso 1 1 calc R U . . .
C19 C 0.9341(3) 0.5862(3) 0.74853(8) 0.0155(5) Uani 1 1 d . . . . .
C37 C 0.1771(3) 0.5217(3) 0.51764(9) 0.0197(6) Uani 1 1 d . . . . .
HG H 0.173400 0.472265 0.492083 0.024 Uiso 1 1 calc R U . . .
HH H 0.095082 0.576609 0.513404 0.024 Uiso 1 1 calc R U . . .
C43 C 0.7315(3) 0.7458(2) 0.52922(9) 0.0161(6) Uani 1 1 d . . . . .
C15 C 0.2813(3) 0.6665(3) 0.65388(9) 0.0208(6) Uani 1 1 d . . . . .
H15A H 0.207721 0.643762 0.630454 0.025 Uiso 1 1 calc R U . . .
H15B H 0.234515 0.715899 0.673547 0.025 Uiso 1 1 calc R U . . .
C28 C 0.7663(3) 0.2491(3) 0.67787(9) 0.0211(6) Uani 1 1 d . . . . .
HI H 0.709568 0.187116 0.686726 0.025 Uiso 1 1 calc R U . . .
C3 C 0.9112(3) 1.0968(3) 0.59150(9) 0.0211(6) Uani 1 1 d . . . . .
H3 H 0.928267 1.164148 0.575198 0.025 Uiso 1 1 calc R U . . .
C27 C 0.9074(3) 0.2605(3) 0.69513(9) 0.0233(7) Uani 1 1 d . . . . .
HJ H 0.948307 0.206435 0.715935 0.028 Uiso 1 1 calc R U . . .
C2 C 1.0220(3) 1.0454(3) 0.61804(9) 0.0207(6) Uani 1 1 d . . . . .
H2 H 1.116251 1.075330 0.619504 0.025 Uiso 1 1 calc R U . . .
C20 C 0.9943(3) 0.5030(3) 0.77864(9) 0.0201(6) Uani 1 1 d . . . . .
H20 H 0.935469 0.441390 0.786769 0.024 Uiso 1 1 calc R U . . .
C21 C 1.1341(3) 0.5072(3) 0.79666(10) 0.0238(6) Uani 1 1 d . . . . .
H21 H 1.170938 0.448434 0.816264 0.029 Uiso 1 1 calc R U . . .
C36 C 0.1580(3) 0.4396(3) 0.55551(10) 0.0230(6) Uani 1 1 d . . . . .
HK H 0.107816 0.484205 0.575694 0.028 Uiso 1 1 calc R U . . .
HL H 0.096546 0.372264 0.545121 0.028 Uiso 1 1 calc R U . . .
C45 C 0.8920(3) 0.8742(3) 0.49545(10) 0.0225(6) Uani 1 1 d . . . . .
HM H 0.906064 0.929370 0.474042 0.027 Uiso 1 1 calc R U . . .
C46 C 1.0061(3) 0.8375(3) 0.52424(10) 0.0214(6) Uani 1 1 d . . . . .
HN H 1.098892 0.867609 0.522633 0.026 Uiso 1 1 calc R U . . .
C47 C 0.9846(3) 0.7573(3) 0.55509(10) 0.0202(6) Uani 1 1 d . . . . .
HO H 1.063262 0.735414 0.575045 0.024 Uiso 1 1 calc R U . . .

loop_
_atom_site_aniso_label
_atom_site_aniso_U_11
_atom_site_aniso_U_22
_atom_site_aniso_U_33
_atom_site_aniso_U_23
_atom_site_aniso_U_13
_atom_site_aniso_U_12
Ni1 0.01200(18) 0.01427(18) 0.01263(18) 0.00146(12) 0.00288(13) -0.00115(13)
Ni2 0.01198(18) 0.01861(19) 0.01281(18) 0.00211(13) 0.00260(13) -0.00086(13)
O1 0.0158(10) 0.0155(10) 0.0162(9) 0.0028(7) 0.0022(8) -0.0011(7)
O2 0.0148(10) 0.0222(11) 0.0197(10) 0.0039(8) 0.0016(8) -0.0017(8)
N4 0.0133(11) 0.0187(12) 0.0128(11) -0.0023(9) 0.0031(9) -0.0005(9)
N2 0.0152(11) 0.0181(12) 0.0137(11) -0.0019(9) 0.0034(9) -0.0004(9)
N3 0.0179(12) 0.0177(12) 0.0135(11) -0.0001(9) 0.0039(9) 0.0021(9)
N1 0.0168(12) 0.0183(12) 0.0124(11) 0.0002(9) 0.0043(9) -0.0013(9)
C34 0.0161(14) 0.0207(15) 0.0133(13) -0.0028(10) 0.0029(11) 0.0004(11)
C13 0.0199(14) 0.0171(14) 0.0167(13) -0.0032(10) 0.0081(11) -0.0025(11)
C35 0.0151(13) 0.0202(14) 0.0137(13) -0.0017(10) 0.0056(11) -0.0004(11)
C12 0.0157(13) 0.0174(14) 0.0127(12) -0.0036(10) 0.0048(10) -0.0013(10)
C18 0.0187(14) 0.0129(13) 0.0151(13) -0.0034(10) 0.0063(11) 0.0010(10)
C39 0.0145(13) 0.0188(14) 0.0153(13) -0.0035(10) 0.0043(11) -0.0004(10)
C30 0.0192(14) 0.0191(15) 0.0151(13) -0.0016(10) 0.0053(11) -0.0005(11)
C42 0.0154(13) 0.0179(14) 0.0157(13) -0.0008(10) 0.0052(11) 0.0010(11)
C29 0.0215(15) 0.0181(15) 0.0151(13) -0.0016(10) 0.0077(11) 0.0030(11)
C6 0.0160(13) 0.0188(14) 0.0131(12) -0.0007(10) 0.0045(11) -0.0004(11)
C10 0.0187(14) 0.0201(14) 0.0127(13) -0.0034(10) 0.0056(11) -0.0019(11)
C41 0.0256(16) 0.0221(16) 0.0209(15) 0.0058(11) 0.0048(13) 0.0041(12)
C11 0.0149(13) 0.0186(14) 0.0124(12) -0.0018(10) 0.0045(10) -0.0009(10)
C24 0.0171(13) 0.0159(14) 0.0120(12) -0.0016(10) 0.0034(10) 0.0023(10)
C33 0.0172(14) 0.0217(15) 0.0212(14) -0.0060(11) 0.0053(12) -0.0026(11)
C25 0.0179(14) 0.0218(15) 0.0165(13) 0.0016(11) 0.0041(11) 0.0032(11)
C40 0.0179(14) 0.0218(16) 0.0234(15) 0.0013(12) 0.0004(12) 0.0035(11)
C22 0.0185(14) 0.0292(17) 0.0179(14) 0.0016(12) 0.0027(12) 0.0051(12)
C1 0.0166(14) 0.0171(14) 0.0150(13) -0.0014(10) 0.0007(11) -0.0022(10)
C48 0.0167(13) 0.0132(13) 0.0186(13) -0.0024(10) 0.0051(11) 0.0004(10)
C7 0.0192(14) 0.0242(16) 0.0147(13) 0.0018(11) 0.0020(11) 0.0003(12)
C38 0.0154(13) 0.0202(15) 0.0164(13) -0.0049(10) 0.0024(11) 0.0013(11)
C9 0.0170(14) 0.0172(14) 0.0160(13) -0.0034(10) 0.0055(11) -0.0021(11)
C4 0.0212(15) 0.0206(15) 0.0166(13) 0.0040(11) 0.0022(12) -0.0002(11)
C23 0.0168(14) 0.0252(16) 0.0160(13) 0.0005(11) 0.0037(11) 0.0008(11)
C17 0.0235(15) 0.0155(14) 0.0188(14) 0.0030(11) 0.0058(12) -0.0005(11)
C16 0.0215(15) 0.0156(14) 0.0222(14) 0.0010(11) 0.0086(12) -0.0058(11)
C31 0.0290(16) 0.0148(14) 0.0223(15) 0.0010(11) 0.0095(13) -0.0012(12)
C5 0.0187(14) 0.0192(15) 0.0117(12) -0.0013(10) 0.0032(11) -0.0019(11)
C26 0.0200(15) 0.0274(17) 0.0190(14) 0.0026(12) 0.0004(12) 0.0054(12)
C14 0.0163(14) 0.0226(15) 0.0191(14) -0.0034(11) 0.0052(11) -0.0060(11)
C8 0.0156(14) 0.0241(16) 0.0166(13) -0.0007(11) 0.0002(11) 0.0007(11)
C32 0.0200(15) 0.0219(16) 0.0268(16) -0.0036(12) 0.0072(12) -0.0068(12)
C44 0.0223(15) 0.0193(15) 0.0172(14) 0.0009(11) 0.0051(12) 0.0012(11)
C19 0.0167(13) 0.0165(14) 0.0140(13) -0.0023(10) 0.0050(11) 0.0012(11)
C37 0.0153(13) 0.0200(15) 0.0227(15) -0.0047(11) -0.0021(11) 0.0009(11)
C43 0.0158(13) 0.0154(14) 0.0178(13) -0.0025(10) 0.0048(11) 0.0004(10)
C15 0.0147(14) 0.0268(16) 0.0210(14) -0.0002(12) 0.0029(11) -0.0041(12)
C28 0.0274(16) 0.0178(15) 0.0191(14) 0.0037(11) 0.0062(12) 0.0023(12)
C3 0.0255(16) 0.0214(15) 0.0171(14) 0.0048(11) 0.0054(12) -0.0036(12)
C27 0.0296(17) 0.0220(16) 0.0180(14) 0.0034(11) 0.0025(13) 0.0071(12)
C2 0.0205(15) 0.0223(16) 0.0200(14) 0.0005(11) 0.0052(12) -0.0062(12)
C20 0.0241(15) 0.0151(14) 0.0219(15) 0.0042(11) 0.0058(12) 0.0008(11)
C21 0.0261(16) 0.0250(16) 0.0202(14) 0.0075(12) 0.0029(13) 0.0044(12)
C36 0.0145(14) 0.0255(16) 0.0292(16) -0.0049(12) 0.0032(12) -0.0048(12)
C45 0.0299(17) 0.0169(15) 0.0224(15) 0.0014(11) 0.0101(13) -0.0031(12)
C46 0.0189(14) 0.0168(15) 0.0298(16) -0.0025(12) 0.0089(13) -0.0031(11)
C47 0.0160(14) 0.0196(15) 0.0251(15) -0.0019(11) 0.0028(12) -0.0024(11)

loop_
_atom_type_symbol
_atom_type_description
_atom_type_scat_dispersion_real
_atom_type_scat_dispersion_imag
_atom_type_scat_source
C C 0.0033 0.0016 'International Tables Vol C Tables 4.2.6.8 and 6.1.1.4'
H H 0.0000 0.0000 'International Tables Vol C Tables 4.2.6.8 and 6.1.1.4'
N N 0.0061 0.0033 'International Tables Vol C Tables 4.2.6.8 and 6.1.1.4'
Ni Ni 0.3393 1.1124 'International Tables Vol C Tables 4.2.6.8 and 6.1.1.4'
O O 0.0106 0.0060 'International Tables Vol C Tables 4.2.6.8 and 6.1.1.4'

loop_
_geom_angle_atom_site_label_1
_geom_angle_atom_site_label_2
_geom_angle_atom_site_label_3
_geom_angle
_geom_angle_site_symmetry_1
_geom_angle_site_symmetry_3
_geom_angle_publ_flag
O1 Ni1 N2 96.11(9) . . ?
O1 Ni1 N1 97.71(10) . . ?
N2 Ni1 N1 165.93(10) . . ?
C11 Ni1 O1 176.64(11) . . ?
C11 Ni1 N2 85.05(12) . . ?
C11 Ni1 N1 81.01(11) . . ?
O2 Ni2 N4 95.97(10) . . ?
O2 Ni2 N3 98.39(10) . . ?
N4 Ni2 N3 165.63(11) . . ?
C35 Ni2 O2 179.24(12) . . ?
C35 Ni2 N4 84.75(12) . . ?
C35 Ni2 N3 80.88(12) . . ?
C24 O1 Ni1 126.11(18) . . ?
C48 O2 Ni2 125.19(19) . . ?
C39 N4 Ni2 113.11(19) . . ?
C42 N4 Ni2 128.3(2) . . ?
C42 N4 C39 118.6(2) . . ?
C12 N2 Ni1 112.98(19) . . ?
C18 N2 Ni1 128.0(2) . . ?
C18 N2 C12 119.0(2) . . ?
C29 N3 Ni2 116.61(19) . . ?
C25 N3 Ni2 124.4(2) . . ?
C25 N3 C29 119.0(3) . . ?
C1 N1 Ni1 124.0(2) . . ?
C1 N1 C5 119.1(2) . . ?
C5 N1 Ni1 116.90(19) . . ?
C35 C34 C39 112.4(3) . . ?
C35 C34 C33 122.6(3) . . ?
C33 C34 C39 125.0(3) . . ?
C12 C13 C16 115.7(3) . . ?
C12 C13 C14 118.0(3) . . ?
C16 C13 C14 126.1(3) . . ?
C34 C35 Ni2 116.7(2) . . ?
C34 C35 C30 121.2(3) . . ?
C30 C35 Ni2 122.0(2) . . ?
N2 C12 C13 125.4(3) . . ?
N2 C12 C10 113.3(2) . . ?
C13 C12 C10 121.3(3) . . ?
N2 C18 C17 117.9(3) . . ?
N2 C18 C19 120.0(2) . . ?
C17 C18 C19 122.2(3) . . ?
N4 C39 C34 112.9(3) . . ?
C38 C39 N4 125.2(3) . . ?
C38 C39 C34 121.8(3) . . ?
C35 C30 C29 109.1(3) . . ?
C35 C30 C31 118.2(3) . . ?
C31 C30 C29 132.7(3) . . ?
N4 C42 C41 118.2(3) . . ?
N4 C42 C43 119.4(3) . . ?
C41 C42 C43 122.4(3) . . ?
N3 C29 C30 111.4(2) . . ?
N3 C29 C28 120.8(3) . . ?
C28 C29 C30 127.8(3) . . ?
C11 C6 C7 117.8(3) . . ?
C11 C6 C5 109.2(2) . . ?
C7 C6 C5 132.9(3) . . ?
C11 C10 C12 112.0(3) . . ?
C11 C10 C9 122.6(3) . . ?
C9 C10 C12 125.2(3) . . ?
C42 C41 H 119.0 . . ?
C40 C41 C42 121.9(3) . . ?
C40 C41 H 119.0 . . ?
C6 C11 Ni1 121.8(2) . . ?
C10 C11 Ni1 116.6(2) . . ?
C10 C11 C6 121.4(3) . . ?
O1 C24 C23 116.0(3) . . ?
O1 C24 C19 126.0(3) . . ?
C23 C24 C19 118.0(3) . . ?
C34 C33 C32 116.2(3) . . ?
C34 C33 C36 117.2(3) . . ?
C32 C33 C36 126.3(3) . . ?
N3 C25 HA 118.9 . . ?
N3 C25 C26 122.3(3) . . ?
C26 C25 HA 118.9 . . ?
C41 C40 HB 120.1 . . ?
C41 C40 C38 119.8(3) . . ?
C38 C40 HB 120.1 . . ?
C23 C22 H22 120.2 . . ?
C23 C22 C21 119.6(3) . . ?
C21 C22 H22 120.2 . . ?
N1 C1 H1 118.7 . . ?
N1 C1 C2 122.6(3) . . ?
C2 C1 H1 118.7 . . ?
O2 C48 C43 126.7(3) . . ?
O2 C48 C47 115.8(3) . . ?
C47 C48 C43 117.4(3) . . ?
C6 C7 H7 120.0 . . ?
C6 C7 C8 120.0(3) . . ?
C8 C7 H7 120.0 . . ?
C39 C38 C40 116.2(3) . . ?
C39 C38 C37 118.2(3) . . ?
C40 C38 C37 125.3(3) . . ?
C10 C9 C8 116.3(3) . . ?
C10 C9 C15 117.1(3) . . ?
C8 C9 C15 126.3(3) . . ?
C5 C4 H4 120.1 . . ?
C3 C4 H4 120.1 . . ?
C3 C4 C5 119.7(3) . . ?
C24 C23 H23 118.9 . . ?
C22 C23 C24 122.3(3) . . ?
C22 C23 H23 118.9 . . ?
C18 C17 H17 118.9 . . ?
C16 C17 C18 122.2(3) . . ?
C16 C17 H17 118.9 . . ?
C13 C16 H16 120.1 . . ?
C17 C16 C13 119.8(3) . . ?
C17 C16 H16 120.1 . . ?
C30 C31 HC 120.4 . . ?
C32 C31 C30 119.2(3) . . ?
C32 C31 HC 120.4 . . ?
N1 C5 C6 111.0(2) . . ?
N1 C5 C4 120.4(3) . . ?
C4 C5 C6 128.6(3) . . ?
C25 C26 HD 120.5 . . ?
C27 C26 C25 119.1(3) . . ?
C27 C26 HD 120.5 . . ?
C13 C14 H14A 108.2 . . ?
C13 C14 H14B 108.2 . . ?
C13 C14 C15 116.3(2) . . ?
H14A C14 H14B 107.4 . . ?
C15 C14 H14A 108.2 . . ?
C15 C14 H14B 108.2 . . ?
C7 C8 H8 119.1 . . ?
C9 C8 C7 121.8(3) . . ?
C9 C8 H8 119.1 . . ?
C33 C32 HE 118.7 . . ?
C31 C32 C33 122.6(3) . . ?
C31 C32 HE 118.7 . . ?
C43 C44 HF 118.6 . . ?
C45 C44 HF 118.6 . . ?
C45 C44 C43 122.9(3) . . ?
C24 C19 C18 123.6(3) . . ?
C20 C19 C18 118.9(3) . . ?
C20 C19 C24 117.5(3) . . ?
C38 C37 HG 108.2 . . ?
C38 C37 HH 108.2 . . ?
C38 C37 C36 116.3(2) . . ?
HG C37 HH 107.4 . . ?
C36 C37 HG 108.2 . . ?
C36 C37 HH 108.2 . . ?
C48 C43 C42 123.6(3) . . ?
C44 C43 C42 118.3(3) . . ?
C44 C43 C48 118.0(3) . . ?
C9 C15 C14 114.6(2) . . ?
C9 C15 H15A 108.6 . . ?
C9 C15 H15B 108.6 . . ?
C14 C15 H15A 108.6 . . ?
C14 C15 H15B 108.6 . . ?
H15A C15 H15B 107.6 . . ?
C29 C28 HI 120.2 . . ?
C27 C28 C29 119.6(3) . . ?
C27 C28 HI 120.2 . . ?
C4 C3 H3 120.3 . . ?
C4 C3 C2 119.4(3) . . ?
C2 C3 H3 120.3 . . ?
C26 C27 HJ 120.4 . . ?
C28 C27 C26 119.3(3) . . ?
C28 C27 HJ 120.4 . . ?
C1 C2 C3 118.7(3) . . ?
C1 C2 H2 120.6 . . ?
C3 C2 H2 120.6 . . ?
C19 C20 H20 118.5 . . ?
C21 C20 C19 123.0(3) . . ?
C21 C20 H20 118.5 . . ?
C22 C21 H21 120.3 . . ?
C20 C21 C22 119.4(3) . . ?
C20 C21 H21 120.3 . . ?
C33 C36 C37 114.5(2) . . ?
C33 C36 HK 108.6 . . ?
C33 C36 HL 108.6 . . ?
C37 C36 HK 108.6 . . ?
C37 C36 HL 108.6 . . ?
HK C36 HL 107.6 . . ?
C44 C45 HM 120.5 . . ?
C44 C45 C46 119.0(3) . . ?
C46 C45 HM 120.5 . . ?
C45 C46 HN 120.0 . . ?
C47 C46 C45 120.0(3) . . ?
C47 C46 HN 120.0 . . ?
C48 C47 HO 118.7 . . ?
C46 C47 C48 122.7(3) . . ?
C46 C47 HO 118.7 . . ?

loop_
_geom_bond_atom_site_label_1
_geom_bond_atom_site_label_2
_geom_bond_distance
_geom_bond_site_symmetry_2
_geom_bond_publ_flag
Ni1 O1 1.850(2) . ?
Ni1 N2 1.899(2) . ?
Ni1 N1 1.919(2) . ?
Ni1 C11 1.802(3) . ?
Ni2 O2 1.858(2) . ?
Ni2 N4 1.900(2) . ?
Ni2 N3 1.931(2) . ?
Ni2 C35 1.803(3) . ?
O1 C24 1.314(3) . ?
O2 C48 1.311(3) . ?
N4 C39 1.382(4) . ?
N4 C42 1.357(4) . ?
N2 C12 1.375(4) . ?
N2 C18 1.351(4) . ?
N3 C29 1.376(4) . ?
N3 C25 1.341(4) . ?
N1 C1 1.337(4) . ?
N1 C5 1.379(4) . ?
C34 C35 1.382(4) . ?
C34 C39 1.432(4) . ?
C34 C33 1.385(4) . ?
C13 C12 1.376(4) . ?
C13 C16 1.398(4) . ?
C13 C14 1.516(4) . ?
C35 C30 1.389(4) . ?
C12 C10 1.440(4) . ?
C18 C17 1.416(4) . ?
C18 C19 1.477(4) . ?
C39 C38 1.371(4) . ?
C30 C29 1.468(4) . ?
C30 C31 1.414(4) . ?
C42 C41 1.418(4) . ?
C42 C43 1.476(4) . ?
C29 C28 1.390(4) . ?
C6 C11 1.388(4) . ?
C6 C7 1.402(4) . ?
C6 C5 1.466(4) . ?
C10 C11 1.383(4) . ?
C10 C9 1.385(4) . ?
C41 H 0.9500 . ?
C41 C40 1.376(4) . ?
C24 C23 1.423(4) . ?
C24 C19 1.434(4) . ?
C33 C32 1.407(4) . ?
C33 C36 1.512(4) . ?
C25 HA 0.9500 . ?
C25 C26 1.387(4) . ?
C40 HB 0.9500 . ?
C40 C38 1.398(4) . ?
C22 H22 0.9500 . ?
C22 C23 1.377(4) . ?
C22 C21 1.401(4) . ?
C1 H1 0.9500 . ?
C1 C2 1.387(4) . ?
C48 C43 1.432(4) . ?
C48 C47 1.416(4) . ?
C7 H7 0.9500 . ?
C7 C8 1.409(4) . ?
C38 C37 1.518(4) . ?
C9 C8 1.404(4) . ?
C9 C15 1.513(4) . ?
C4 H4 0.9500 . ?
C4 C5 1.393(4) . ?
C4 C3 1.384(4) . ?
C23 H23 0.9500 . ?
C17 H17 0.9500 . ?
C17 C16 1.380(4) . ?
C16 H16 0.9500 . ?
C31 HC 0.9500 . ?
C31 C32 1.401(5) . ?
C26 HD 0.9500 . ?
C26 C27 1.386(5) . ?
C14 H14A 0.9900 . ?
C14 H14B 0.9900 . ?
C14 C15 1.554(4) . ?
C8 H8 0.9500 . ?
C32 HE 0.9500 . ?
C44 HF 0.9500 . ?
C44 C43 1.414(4) . ?
C44 C45 1.381(4) . ?
C19 C20 1.415(4) . ?
C37 HG 0.9900 . ?
C37 HH 0.9900 . ?
C37 C36 1.559(4) . ?
C15 H15A 0.9900 . ?
C15 H15B 0.9900 . ?
C28 HI 0.9500 . ?
C28 C27 1.384(5) . ?
C3 H3 0.9500 . ?
C3 C2 1.390(4) . ?
C27 HJ 0.9500 . ?
C2 H2 0.9500 . ?
C20 H20 0.9500 . ?
C20 C21 1.375(4) . ?
C21 H21 0.9500 . ?
C36 HK 0.9900 . ?
C36 HL 0.9900 . ?
C45 HM 0.9500 . ?
C45 C46 1.391(5) . ?
C46 HN 0.9500 . ?
C46 C47 1.377(4) . ?
C47 HO 0.9500 . ?

loop_
_geom_torsion_atom_site_label_1
_geom_torsion_atom_site_label_2
_geom_torsion_atom_site_label_3
_geom_torsion_atom_site_label_4
_geom_torsion
_geom_torsion_site_symmetry_1
_geom_torsion_site_symmetry_2
_geom_torsion_site_symmetry_3
_geom_torsion_site_symmetry_4
_geom_torsion_publ_flag
Ni1 O1 C24 C23 -179.35(18) . . . . ?
Ni1 O1 C24 C19 0.7(4) . . . . ?
Ni1 N2 C12 C13 179.3(2) . . . . ?
Ni1 N2 C12 C10 -0.3(3) . . . . ?
Ni1 N2 C18 C17 179.9(2) . . . . ?
Ni1 N2 C18 C19 1.4(4) . . . . ?
Ni1 N1 C1 C2 -179.3(2) . . . . ?
Ni1 N1 C5 C6 -1.1(3) . . . . ?
Ni1 N1 C5 C4 178.3(2) . . . . ?
Ni2 O2 C48 C43 9.2(4) . . . . ?
Ni2 O2 C48 C47 -169.14(19) . . . . ?
Ni2 N4 C39 C34 -1.4(3) . . . . ?
Ni2 N4 C39 C38 -178.9(2) . . . . ?
Ni2 N4 C42 C41 -179.1(2) . . . . ?
Ni2 N4 C42 C43 2.7(4) . . . . ?
Ni2 N3 C29 C30 0.0(3) . . . . ?
Ni2 N3 C29 C28 -179.2(2) . . . . ?
Ni2 N3 C25 C26 179.8(2) . . . . ?
Ni2 C35 C30 C29 -0.2(3) . . . . ?
Ni2 C35 C30 C31 177.6(2) . . . . ?
O1 Ni1 N2 C12 176.60(18) . . . . ?
O1 Ni1 N2 C18 -4.1(2) . . . . ?
O1 C24 C23 C22 -174.9(3) . . . . ?
O1 C24 C19 C18 -4.9(4) . . . . ?
O1 C24 C19 C20 175.1(3) . . . . ?
O2 C48 C43 C42 -0.6(5) . . . . ?
O2 C48 C43 C44 -175.9(3) . . . . ?
O2 C48 C47 C46 175.0(3) . . . . ?
N4 Ni2 O2 C48 -9.3(2) . . . . ?
N4 Ni2 C35 C34 -3.0(2) . . . . ?
N4 Ni2 C35 C30 179.9(2) . . . . ?
N4 C39 C38 C40 -1.3(4) . . . . ?
N4 C39 C38 C37 172.8(3) . . . . ?
N4 C42 C41 C40 -3.3(4) . . . . ?
N4 C42 C43 C48 -5.6(4) . . . . ?
N4 C42 C43 C44 169.7(3) . . . . ?
N2 Ni1 O1 C24 3.0(2) . . . . ?
N2 Ni1 C11 C6 175.8(2) . . . . ?
N2 Ni1 C11 C10 0.7(2) . . . . ?
N2 C12 C10 C11 0.9(3) . . . . ?
N2 C12 C10 C9 -174.3(3) . . . . ?
N2 C18 C17 C16 0.9(4) . . . . ?
N2 C18 C19 C24 3.7(4) . . . . ?
N2 C18 C19 C20 -176.3(3) . . . . ?
N3 Ni2 O2 C48 170.4(2) . . . . ?
N3 Ni2 C35 C34 177.3(2) . . . . ?
N3 Ni2 C35 C30 0.2(2) . . . . ?
N3 C29 C28 C27 -0.2(4) . . . . ?
N3 C25 C26 C27 -1.2(5) . . . . ?
N1 Ni1 O1 C24 -179.6(2) . . . . ?
N1 Ni1 N2 C12 7.6(5) . . . . ?
N1 Ni1 N2 C18 -173.1(3) . . . . ?
N1 Ni1 C11 C6 -2.3(2) . . . . ?
N1 Ni1 C11 C10 -177.3(2) . . . . ?
N1 C1 C2 C3 1.1(4) . . . . ?
C34 C35 C30 C29 -177.2(2) . . . . ?
C34 C35 C30 C31 0.6(4) . . . . ?
C34 C39 C38 C40 -178.6(3) . . . . ?
C34 C39 C38 C37 -4.5(4) . . . . ?
C34 C33 C32 C31 0.3(4) . . . . ?
C34 C33 C36 C37 23.4(4) . . . . ?
C13 C12 C10 C11 -178.7(3) . . . . ?
C13 C12 C10 C9 6.1(4) . . . . ?
C13 C14 C15 C9 32.4(4) . . . . ?
C35 C34 C39 N4 -0.8(3) . . . . ?
C35 C34 C39 C38 176.7(3) . . . . ?
C35 C34 C33 C32 -1.7(4) . . . . ?
C35 C34 C33 C36 172.7(3) . . . . ?
C35 C30 C29 N3 0.1(3) . . . . ?
C35 C30 C29 C28 179.2(3) . . . . ?
C35 C30 C31 C32 -1.8(4) . . . . ?
C12 N2 C18 C17 -0.8(4) . . . . ?
C12 N2 C18 C19 -179.4(2) . . . . ?
C12 C13 C16 C17 -0.8(4) . . . . ?
C12 C13 C14 C15 -24.9(4) . . . . ?
C12 C10 C11 Ni1 -1.1(3) . . . . ?
C12 C10 C11 C6 -176.1(3) . . . . ?
C12 C10 C9 C8 177.4(3) . . . . ?
C12 C10 C9 C15 2.7(4) . . . . ?
C18 N2 C12 C13 -0.1(4) . . . . ?
C18 N2 C12 C10 -179.7(2) . . . . ?
C18 C17 C16 C13 -0.1(4) . . . . ?
C18 C19 C20 C21 -178.2(3) . . . . ?
C39 N4 C42 C41 2.4(4) . . . . ?
C39 N4 C42 C43 -175.8(2) . . . . ?
C39 C34 C35 Ni2 2.9(3) . . . . ?
C39 C34 C35 C30 -180.0(3) . . . . ?
C39 C34 C33 C32 179.7(3) . . . . ?
C39 C34 C33 C36 -5.9(4) . . . . ?
C39 C38 C37 C36 22.5(4) . . . . ?
C30 C29 C28 C27 -179.3(3) . . . . ?
C30 C31 C32 C33 1.4(5) . . . . ?
C42 N4 C39 C34 177.4(2) . . . . ?
C42 N4 C39 C38 -0.1(4) . . . . ?
C42 C41 C40 C38 1.8(5) . . . . ?
C29 N3 C25 C26 0.9(4) . . . . ?
C29 C30 C31 C32 175.3(3) . . . . ?
C29 C28 C27 C26 -0.1(4) . . . . ?
C6 C7 C8 C9 1.2(4) . . . . ?
C10 C9 C8 C7 -2.9(4) . . . . ?
C10 C9 C15 C14 -21.5(4) . . . . ?
C41 C42 C43 C48 176.3(3) . . . . ?
C41 C42 C43 C44 -8.4(4) . . . . ?
C41 C40 C38 C39 0.4(4) . . . . ?
C41 C40 C38 C37 -173.2(3) . . . . ?
C11 Ni1 N2 C12 -0.2(2) . . . . ?
C11 Ni1 N2 C18 179.1(2) . . . . ?
C11 C6 C7 C8 0.8(4) . . . . ?
C11 C6 C5 N1 -0.6(3) . . . . ?
C11 C6 C5 C4 -180.0(3) . . . . ?
C11 C10 C9 C8 2.7(4) . . . . ?
C11 C10 C9 C15 -172.0(3) . . . . ?
C24 C19 C20 C21 1.8(4) . . . . ?
C33 C34 C35 Ni2 -175.9(2) . . . . ?
C33 C34 C35 C30 1.3(4) . . . . ?
C33 C34 C39 N4 177.9(3) . . . . ?
C33 C34 C39 C38 -4.5(4) . . . . ?
C25 N3 C29 C30 179.0(2) . . . . ?
C25 N3 C29 C28 -0.2(4) . . . . ?
C25 C26 C27 C28 0.7(5) . . . . ?
C40 C38 C37 C36 -164.0(3) . . . . ?
C1 N1 C5 C6 178.8(2) . . . . ?
C1 N1 C5 C4 -1.8(4) . . . . ?
C7 C6 C11 Ni1 -175.8(2) . . . . ?
C7 C6 C11 C10 -1.0(4) . . . . ?
C7 C6 C5 N1 177.1(3) . . . . ?
C7 C6 C5 C4 -2.2(5) . . . . ?
C38 C37 C36 C33 -31.5(4) . . . . ?
C9 C10 C11 Ni1 174.3(2) . . . . ?
C9 C10 C11 C6 -0.8(4) . . . . ?
C4 C3 C2 C1 -2.0(4) . . . . ?
C23 C24 C19 C18 175.1(3) . . . . ?
C23 C24 C19 C20 -4.9(4) . . . . ?
C23 C22 C21 C20 -1.6(5) . . . . ?
C17 C18 C19 C24 -174.8(3) . . . . ?
C17 C18 C19 C20 5.2(4) . . . . ?
C16 C13 C12 N2 0.9(4) . . . . ?
C16 C13 C12 C10 -179.6(3) . . . . ?
C16 C13 C14 C15 161.1(3) . . . . ?
C31 C30 C29 N3 -177.2(3) . . . . ?
C31 C30 C29 C28 1.9(5) . . . . ?
C5 N1 C1 C2 0.8(4) . . . . ?
C5 C6 C11 Ni1 2.3(3) . . . . ?
C5 C6 C11 C10 177.1(2) . . . . ?
C5 C6 C7 C8 -176.7(3) . . . . ?
C5 C4 C3 C2 1.1(4) . . . . ?
C14 C13 C12 N2 -173.7(3) . . . . ?
C14 C13 C12 C10 5.8(4) . . . . ?
C14 C13 C16 C17 173.3(3) . . . . ?
C8 C9 C15 C14 164.4(3) . . . . ?
C32 C33 C36 C37 -162.9(3) . . . . ?
C44 C45 C46 C47 0.1(5) . . . . ?
C19 C18 C17 C16 179.4(3) . . . . ?
C19 C24 C23 C22 5.0(4) . . . . ?
C19 C20 C21 C22 1.5(5) . . . . ?
C43 C42 C41 C40 174.9(3) . . . . ?
C43 C48 C47 C46 -3.4(4) . . . . ?
C43 C44 C45 C46 -1.0(5) . . . . ?
C15 C9 C8 C7 171.2(3) . . . . ?
C3 C4 C5 N1 0.9(4) . . . . ?
C3 C4 C5 C6 -179.8(3) . . . . ?
C21 C22 C23 C24 -1.8(5) . . . . ?
C36 C33 C32 C31 -173.4(3) . . . . ?
C45 C44 C43 C42 -175.9(3) . . . . ?
C45 C44 C43 C48 -0.3(4) . . . . ?
C45 C46 C47 C48 2.2(5) . . . . ?
C47 C48 C43 C42 177.7(3) . . . . ?
C47 C48 C43 C44 2.4(4) . . . . ?
